data_4078832
loop_
_publ_author_name
'D\"orrich, Steffen'
'Falgner, Steffen'
'Schweeberg, Sarah'
'Burschka, Christian'
'Brodin, Peter'
'Wissing, Britt Marie'
'Basta, Babro'
'Schell, Peter'
'Bauer, Udo'
'Tacke, Reinhold'

_publ_section_title
;
 Silicon-Containing Dipeptidic Aspartame and Neotame Analogues
;
_journal_issue 16
_journal_name_full Organometallics
_journal_page_first 5903
_journal_paper_doi 10.1021/om300442e
_journal_volume 31
_journal_year 2012
_chemical_formula_moiety 'C24 H38 N2 O7 Si'
_chemical_formula_sum 'C24 H38 N2 O7 Si'
_chemical_formula_weight 494.65
_chemical_name_systematic
; 
 ? 
;
_space_group_IT_number 1
_symmetry_cell_setting triclinic
_symmetry_space_group_name_Hall 'P 1'
_symmetry_space_group_name_H-M 'P 1'
_atom_sites_solution_hydrogens geom
_atom_sites_solution_primary direct
_atom_sites_solution_secondary difmap
_audit_creation_method SHELXL-97
_cell_angle_alpha 80.868(3)
_cell_angle_beta 76.542(3)
_cell_angle_gamma 67.524(3)
_cell_formula_units_Z 2
_cell_length_a 9.7202(6)
_cell_length_b 11.9718(7)
_cell_length_c 13.2710(8)
_cell_measurement_reflns_used 9780
_cell_measurement_temperature 100(2)
_cell_measurement_theta_max 31.97
_cell_measurement_theta_min 2.34
_cell_volume 1383.65(15)
_computing_cell_refinement Bruker-SAINT
_computing_data_collection Bruker-SAINT
_computing_data_reduction Bruker-SAINT
_computing_molecular_graphics Ortep/Povray
_computing_publication_material Bruker-SHELXTL
_computing_structure_refinement 'SHELXL-97 (Sheldrick, 2008)'
_computing_structure_solution 'SHELXS-97 (Sheldrick, 2008)'
_diffrn_ambient_temperature 100(2)
_diffrn_measured_fraction_theta_full 0.993
_diffrn_measured_fraction_theta_max 0.993
_diffrn_measurement_device_type Bruker-Kappa_Apex2_CCD
_diffrn_measurement_method omega_and_phi_scans
_diffrn_radiation_monochromator MONTEL_multi_layer_optics
_diffrn_radiation_source rotating_anode
_diffrn_radiation_type MoK\a
_diffrn_radiation_wavelength 0.71073
_diffrn_reflns_av_R_equivalents 0.0289
_diffrn_reflns_av_sigmaI/netI 0.0235
_diffrn_reflns_limit_h_max 14
_diffrn_reflns_limit_h_min -14
_diffrn_reflns_limit_k_max 17
_diffrn_reflns_limit_k_min -17
_diffrn_reflns_limit_l_max 19
_diffrn_reflns_limit_l_min -19
_diffrn_reflns_number 82705
_diffrn_reflns_theta_full 32.12
_diffrn_reflns_theta_max 32.12
_diffrn_reflns_theta_min 1.58
_exptl_absorpt_coefficient_mu 0.127
_exptl_absorpt_correction_T_max .7463
_exptl_absorpt_correction_T_min .6255
_exptl_absorpt_correction_type multi-scan
_exptl_absorpt_process_details Bruker-SADABS
_exptl_crystal_colour colorless
_exptl_crystal_density_diffrn 1.187
_exptl_crystal_density_method 'not measured'
_exptl_crystal_description flat_plate
_exptl_crystal_F_000 532
_exptl_crystal_size_max .45
_exptl_crystal_size_mid .23
_exptl_crystal_size_min .15
_refine_diff_density_max 0.582
_refine_diff_density_min -0.400
_refine_diff_density_rms 0.045
_refine_ls_abs_structure_details 'Flack H D (1983), Acta Cryst. A39, 876-881'
_refine_ls_abs_structure_Flack -0.09(4)
_refine_ls_extinction_method none
_refine_ls_goodness_of_fit_ref 1.033
_refine_ls_hydrogen_treatment mixed
_refine_ls_matrix_type full
_refine_ls_number_parameters 641
_refine_ls_number_reflns 19015
_refine_ls_number_restraints 9
_refine_ls_restrained_S_all 1.033
_refine_ls_R_factor_all 0.0351
_refine_ls_R_factor_gt 0.0322
_refine_ls_shift/su_max 0.001
_refine_ls_shift/su_mean 0.000
_refine_ls_structure_factor_coef Fsqd
_refine_ls_weighting_details 'calc w=1/[\s^2^(Fo^2^)+(0.0533P)^2^+0.1256P] where P=(Fo^2^+2Fc^2^)/3'
_refine_ls_weighting_scheme calc
_refine_ls_wR_factor_gt 0.0828
_refine_ls_wR_factor_ref 0.0853
_reflns_number_gt 18044
_reflns_number_total 19015
_reflns_threshold_expression >2sigma(I)
_cod_data_source_file om300442e_si_001.cif
_cod_data_source_block dor15d
_cod_original_cell_volume 1383.65(14)
_cod_original_sg_symbol_H-M P1
_cod_database_code 4078832

loop_
_symmetry_equiv_pos_as_xyz
'x, y, z'

loop_
_atom_site_label
_atom_site_type_symbol
_atom_site_fract_x
_atom_site_fract_y
_atom_site_fract_z
_atom_site_U_iso_or_equiv
_atom_site_adp_type
_atom_site_occupancy
_atom_site_symmetry_multiplicity
_atom_site_calc_flag
_atom_site_refinement_flags
Si1 Si 0.94082(3) 0.43188(3) 1.13359(2) 0.02017(6) Uani 1 1 d .
C1 C 1.08527(17) 0.27876(12) 1.15839(11) 0.0338(3) Uani 1 1 d .
H1A H 1.0616 0.2494 1.2312 0.051 Uiso 1 1 calc R
H1B H 1.1861 0.2844 1.1439 0.051 Uiso 1 1 calc R
H1C H 1.0838 0.2223 1.1131 0.051 Uiso 1 1 calc R
C2 C 0.92721(16) 0.53774(13) 1.22818(10) 0.0318(2) Uani 1 1 d .
H2A H 0.8484 0.6166 1.2160 0.048 Uiso 1 1 calc R
H2B H 1.0248 0.5480 1.2190 0.048 Uiso 1 1 calc R
H2C H 0.9013 0.5041 1.2992 0.048 Uiso 1 1 calc R
C3 C 0.75113(16) 0.41832(14) 1.14981(10) 0.0336(3) Uani 1 1 d .
H3A H 0.7215 0.3878 1.2213 0.050 Uiso 1 1 calc R
H3B H 0.7569 0.3620 1.1015 0.050 Uiso 1 1 calc R
H3C H 0.6757 0.4981 1.1351 0.050 Uiso 1 1 calc R
C4 C 1.00601(11) 0.49730(9) 0.99965(8) 0.01800(16) Uani 1 1 d .
H4A H 0.9809 0.5849 1.0043 0.022 Uiso 1 1 calc R
H4B H 1.1179 0.4597 0.9832 0.022 Uiso 1 1 calc R
C5 C 0.94562(11) 0.48516(8) 0.90619(7) 0.01595(16) Uani 1 1 d .
C6 C 0.77432(11) 0.55555(9) 0.91727(8) 0.01837(16) Uani 1 1 d .
C7 C 1.02082(12) 0.53668(9) 0.80392(8) 0.02015(17) Uani 1 1 d .
H7A H 1.1304 0.4913 0.7915 0.030 Uiso 1 1 calc R
H7B H 1.0015 0.6223 0.8090 0.030 Uiso 1 1 calc R
H7C H 0.9784 0.5291 0.7463 0.030 Uiso 1 1 calc R
C8 C 0.57675(13) 0.74107(10) 0.95841(12) 0.0310(3) Uani 1 1 d .
H8A H 0.5461 0.7579 0.8906 0.046 Uiso 1 1 calc R
H8B H 0.5592 0.8176 0.9860 0.046 Uiso 1 1 calc R
H8C H 0.5171 0.6981 1.0065 0.046 Uiso 1 1 calc R
C9 C 1.09712(11) 0.26787(8) 0.87612(7) 0.01478(15) Uani 1 1 d .
C10 C 1.08713(10) 0.14559(8) 0.86445(7) 0.01496(15) Uani 1 1 d .
H10 H 1.1393 0.0844 0.9171 0.018 Uiso 1 1 calc R
C11 C 1.17230(11) 0.10523(8) 0.75623(8) 0.01741(16) Uani 1 1 d .
H11A H 1.1115 0.1554 0.7039 0.021 Uiso 1 1 calc R
H11B H 1.2696 0.1188 0.7408 0.021 Uiso 1 1 calc R
C12 C 1.20339(11) -0.02647(9) 0.74762(8) 0.01886(17) Uani 1 1 d .
C13 C 1.27693(12) -0.17609(9) 0.63021(8) 0.01987(17) Uani 1 1 d .
H13A H 1.1900 -0.2041 0.6491 0.024 Uiso 1 1 calc R
H13B H 1.3524 -0.2252 0.6739 0.024 Uiso 1 1 calc R
C14 C 1.34688(11) -0.19241(9) 0.51751(8) 0.01955(17) Uani 1 1 d .
C15 C 1.41664(14) -0.31081(10) 0.48669(9) 0.0243(2) Uani 1 1 d .
H15 H 1.4159 -0.3774 0.5362 0.029 Uiso 1 1 calc R
C16 C 1.48695(15) -0.33159(11) 0.38398(10) 0.0296(2) Uani 1 1 d .
H16 H 1.5355 -0.4123 0.3639 0.035 Uiso 1 1 calc R
C17 C 1.48655(15) -0.23519(13) 0.31083(10) 0.0318(2) Uani 1 1 d .
H17 H 1.5344 -0.2495 0.2406 0.038 Uiso 1 1 calc R
C18 C 1.41606(18) -0.11788(13) 0.34064(10) 0.0363(3) Uani 1 1 d .
H18 H 1.4150 -0.0516 0.2904 0.044 Uiso 1 1 calc R
C19 C 1.34656(15) -0.09601(11) 0.44362(10) 0.0306(2) Uani 1 1 d .
H19 H 1.2989 -0.0151 0.4634 0.037 Uiso 1 1 calc R
C20 C 0.86557(11) 0.11111(8) 0.97463(7) 0.01661(16) Uani 1 1 d .
C21 C 0.63574(12) 0.06826(10) 1.05644(8) 0.02022(18) Uani 1 1 d .
C22 C 0.58564(16) 0.15464(13) 1.14167(10) 0.0328(3) Uani 1 1 d .
H22A H 0.6733 0.1457 1.1710 0.049 Uiso 1 1 calc R
H22B H 0.5091 0.1356 1.1965 0.049 Uiso 1 1 calc R
H22C H 0.5423 0.2382 1.1124 0.049 Uiso 1 1 calc R
C23 C 0.72149(14) -0.06263(11) 1.09222(10) 0.0276(2) Uani 1 1 d .
H23A H 0.7584 -0.1128 1.0330 0.041 Uiso 1 1 calc R
H23B H 0.6535 -0.0930 1.1460 0.041 Uiso 1 1 calc R
H23C H 0.8077 -0.0662 1.1206 0.041 Uiso 1 1 calc R
C24 C 0.50006(13) 0.07672(10) 1.01273(9) 0.0242(2) Uani 1 1 d .
H24A H 0.4428 0.1619 0.9941 0.036 Uiso 1 1 calc R
H24B H 0.4345 0.0426 1.0652 0.036 Uiso 1 1 calc R
H24C H 0.5356 0.0311 0.9507 0.036 Uiso 1 1 calc R
N1 N 0.96428(9) 0.35945(7) 0.89679(7) 0.01592(14) Uani 1 1 d D
H1N H 0.8853(16) 0.3436(15) 0.8990(12) 0.024 Uiso 1 1 d D
N2 N 0.93293(9) 0.14865(7) 0.88025(6) 0.01534(14) Uani 1 1 d D
H2N H 0.8959(18) 0.1565(14) 0.8252(11) 0.023 Uiso 1 1 d D
O1 O 0.73645(9) 0.66649(7) 0.94675(7) 0.02470(16) Uani 1 1 d .
O2 O 0.68572(9) 0.51700(7) 0.89835(7) 0.02447(15) Uani 1 1 d .
O3 O 1.22261(8) 0.27572(7) 0.86674(6) 0.01806(13) Uani 1 1 d .
O4 O 1.22611(9) -0.04967(6) 0.64864(6) 0.01973(13) Uani 1 1 d .
O5 O 1.21051(13) -0.10207(7) 0.81944(7) 0.0339(2) Uani 1 1 d .
O6 O 0.91803(9) 0.08718(8) 1.05301(6) 0.02410(15) Uani 1 1 d .
O7 O 0.73063(8) 0.10849(7) 0.96588(6) 0.01852(13) Uani 1 1 d .
Si31 Si 0.82285(4) -0.02078(3) 0.43404(2) 0.02581(7) Uani 1 1 d .
C31 C 0.6275(2) 0.09574(17) 0.44054(12) 0.0536(5) Uani 1 1 d .
H31A H 0.6274 0.1735 0.4552 0.080 Uiso 1 1 calc R
H31B H 0.5571 0.0699 0.4959 0.080 Uiso 1 1 calc R
H31C H 0.5956 0.1049 0.3739 0.080 Uiso 1 1 calc R
C32 C 0.81774(17) -0.15996(13) 0.39106(10) 0.0330(2) Uani 1 1 d .
H32A H 0.8024 -0.1448 0.3190 0.050 Uiso 1 1 calc R
H32B H 0.7342 -0.1810 0.4359 0.050 Uiso 1 1 calc R
H32C H 0.9139 -0.2271 0.3957 0.050 Uiso 1 1 calc R
C33 C 0.9617(2) 0.03541(14) 0.34103(11) 0.0447(4) Uani 1 1 d .
H33A H 1.0640 -0.0253 0.3395 0.067 Uiso 1 1 calc R
H33B H 0.9573 0.1112 0.3631 0.067 Uiso 1 1 calc R
H33C H 0.9370 0.0499 0.2715 0.067 Uiso 1 1 calc R
C34 C 0.89050(11) -0.05706(9) 0.56299(8) 0.01905(17) Uani 1 1 d .
H34A H 0.9666 -0.1405 0.5627 0.023 Uiso 1 1 calc R
H34B H 0.9442 -0.0021 0.5646 0.023 Uiso 1 1 calc R
C35 C 0.77473(10) -0.04911(8) 0.66580(7) 0.01510(15) Uani 1 1 d .
C36 C 0.67892(12) -0.12502(9) 0.66518(8) 0.01823(16) Uani 1 1 d .
C37 C 0.85230(12) -0.09603(9) 0.76048(8) 0.01886(17) Uani 1 1 d .
H37A H 0.9117 -0.0470 0.7641 0.028 Uiso 1 1 calc R
H37B H 0.9196 -0.1808 0.7539 0.028 Uiso 1 1 calc R
H37C H 0.7752 -0.0902 0.8239 0.028 Uiso 1 1 calc R
C38 C 0.68727(14) -0.32056(10) 0.64786(11) 0.0279(2) Uani 1 1 d .
H38A H 0.6184 -0.3240 0.7142 0.042 Uiso 1 1 calc R
H38B H 0.7611 -0.4021 0.6342 0.042 Uiso 1 1 calc R
H38C H 0.6288 -0.2893 0.5919 0.042 Uiso 1 1 calc R
C39 C 0.70130(10) 0.17083(8) 0.68598(7) 0.01409(15) Uani 1 1 d .
C40 C 0.56986(10) 0.29376(8) 0.69195(7) 0.01428(15) Uani 1 1 d .
H40 H 0.6011 0.3520 0.6375 0.017 Uiso 1 1 calc R
C41 C 0.54590(11) 0.33990(8) 0.79800(7) 0.01646(16) Uani 1 1 d .
H41A H 0.4974 0.2923 0.8521 0.020 Uiso 1 1 calc R
H41B H 0.6455 0.3277 0.8139 0.020 Uiso 1 1 calc R
C42 C 0.44808(11) 0.47219(8) 0.80065(7) 0.01620(16) Uani 1 1 d .
C43 C 0.29449(11) 0.62705(8) 0.91028(8) 0.01753(16) Uani 1 1 d .
H43A H 0.1981 0.6544 0.8846 0.021 Uiso 1 1 calc R
H43B H 0.3561 0.6742 0.8695 0.021 Uiso 1 1 calc R
C44 C 0.26236(11) 0.64808(9) 1.02343(7) 0.01685(16) Uani 1 1 d .
C45 C 0.16446(13) 0.76268(10) 1.05386(8) 0.02269(19) Uani 1 1 d .
H45 H 0.1143 0.8218 1.0047 0.027 Uiso 1 1 calc R
C46 C 0.13996(14) 0.79070(11) 1.15587(9) 0.0269(2) Uani 1 1 d .
H46 H 0.0738 0.8690 1.1760 0.032 Uiso 1 1 calc R
C47 C 0.21218(13) 0.70417(11) 1.22828(8) 0.0260(2) Uani 1 1 d .
H47 H 0.1960 0.7234 1.2979 0.031 Uiso 1 1 calc R
C48 C 0.30796(13) 0.58972(11) 1.19877(8) 0.0248(2) Uani 1 1 d .
H48 H 0.3565 0.5303 1.2485 0.030 Uiso 1 1 calc R
C49 C 0.33342(12) 0.56137(9) 1.09642(8) 0.02102(18) Uani 1 1 d .
H49 H 0.3993 0.4829 1.0766 0.025 Uiso 1 1 calc R
C50 C 0.37793(11) 0.34495(8) 0.58440(7) 0.01575(15) Uani 1 1 d .
C51 C 0.15977(13) 0.38821(10) 0.50246(8) 0.02200(19) Uani 1 1 d .
C52 C 0.01460(15) 0.36077(12) 0.54142(11) 0.0311(2) Uani 1 1 d .
H52A H 0.0393 0.2728 0.5479 0.047 Uiso 1 1 calc R
H52B H -0.0541 0.3988 0.4920 0.047 Uiso 1 1 calc R
H52C H -0.0347 0.3931 0.6094 0.047 Uiso 1 1 calc R
C53 C 0.25214(16) 0.32113(11) 0.40630(10) 0.0304(2) Uani 1 1 d .
H53A H 0.3448 0.3397 0.3823 0.046 Uiso 1 1 calc R
H53B H 0.1920 0.3469 0.3512 0.046 Uiso 1 1 calc R
H53C H 0.2790 0.2336 0.4235 0.046 Uiso 1 1 calc R
C54 C 0.12396(14) 0.52480(10) 0.48381(9) 0.0254(2) Uani 1 1 d .
H54A H 0.0705 0.5632 0.5488 0.038 Uiso 1 1 calc R
H54B H 0.0599 0.5583 0.4311 0.038 Uiso 1 1 calc R
H54C H 0.2186 0.5405 0.4595 0.038 Uiso 1 1 calc R
N31 N 0.66584(9) 0.07525(7) 0.67730(6) 0.01521(14) Uani 1 1 d D
H3N H 0.5715(15) 0.0896(14) 0.6762(12) 0.023 Uiso 1 1 d D
N32 N 0.42961(9) 0.29074(7) 0.67430(6) 0.01496(13) Uani 1 1 d D
H4N H 0.3682(17) 0.2791(14) 0.7278(11) 0.022 Uiso 1 1 d D
O31 O 0.76651(9) -0.24099(7) 0.65263(7) 0.02211(14) Uani 1 1 d .
O32 O 0.54300(9) -0.08638(8) 0.67536(8) 0.02990(18) Uani 1 1 d .
O33 O 0.82866(8) 0.16550(6) 0.69074(6) 0.01786(13) Uani 1 1 d .
O34 O 0.37559(8) 0.49932(6) 0.89737(5) 0.01749(13) Uani 1 1 d .
O35 O 0.43825(11) 0.54513(7) 0.72640(6) 0.02627(16) Uani 1 1 d .
O36 O 0.44766(9) 0.38760(7) 0.51120(6) 0.02155(14) Uani 1 1 d .
O37 O 0.23975(9) 0.33944(7) 0.59060(6) 0.01979(13) Uani 1 1 d .

loop_
_atom_site_aniso_label
_atom_site_aniso_U_11
_atom_site_aniso_U_22
_atom_site_aniso_U_33
_atom_site_aniso_U_23
_atom_site_aniso_U_13
_atom_site_aniso_U_12
Si1 0.01880(13) 0.02443(13) 0.01999(12) -0.00250(10) -0.00287(10) -0.01088(10)
C1 0.0373(7) 0.0267(5) 0.0320(6) 0.0058(4) -0.0076(5) -0.0081(5)
C2 0.0325(6) 0.0422(7) 0.0256(5) -0.0107(5) -0.0031(4) -0.0170(5)
C3 0.0303(6) 0.0517(8) 0.0285(5) -0.0023(5) -0.0014(4) -0.0279(6)
C4 0.0173(4) 0.0195(4) 0.0214(4) -0.0026(3) -0.0041(3) -0.0106(3)
C5 0.0145(4) 0.0131(4) 0.0221(4) -0.0018(3) -0.0038(3) -0.0066(3)
C6 0.0171(4) 0.0148(4) 0.0243(4) -0.0023(3) -0.0047(3) -0.0061(3)
C7 0.0204(5) 0.0192(4) 0.0222(4) 0.0016(3) -0.0045(3) -0.0095(4)
C8 0.0176(5) 0.0183(4) 0.0562(8) -0.0111(5) -0.0048(5) -0.0036(4)
C9 0.0149(4) 0.0149(4) 0.0148(4) -0.0007(3) -0.0033(3) -0.0056(3)
C10 0.0133(4) 0.0137(4) 0.0183(4) -0.0002(3) -0.0032(3) -0.0054(3)
C11 0.0182(4) 0.0126(4) 0.0202(4) -0.0021(3) -0.0003(3) -0.0059(3)
C12 0.0167(4) 0.0159(4) 0.0224(4) -0.0031(3) -0.0002(3) -0.0056(3)
C13 0.0191(4) 0.0135(4) 0.0255(4) -0.0047(3) -0.0015(3) -0.0046(3)
C14 0.0159(4) 0.0201(4) 0.0239(4) -0.0045(3) -0.0033(3) -0.0070(3)
C15 0.0287(5) 0.0195(4) 0.0260(5) -0.0058(4) -0.0086(4) -0.0067(4)
C16 0.0330(6) 0.0290(5) 0.0288(5) -0.0114(4) -0.0065(4) -0.0095(5)
C17 0.0314(6) 0.0398(6) 0.0278(5) -0.0107(5) 0.0028(4) -0.0185(5)
C18 0.0454(8) 0.0338(6) 0.0291(6) -0.0022(5) 0.0068(5) -0.0217(6)
C19 0.0349(6) 0.0228(5) 0.0309(6) -0.0041(4) 0.0047(5) -0.0124(5)
C20 0.0157(4) 0.0158(4) 0.0191(4) -0.0007(3) -0.0026(3) -0.0072(3)
C21 0.0181(4) 0.0232(4) 0.0201(4) 0.0017(3) -0.0001(3) -0.0115(4)
C22 0.0306(6) 0.0431(7) 0.0268(5) -0.0108(5) 0.0059(4) -0.0189(5)
C23 0.0231(5) 0.0282(5) 0.0319(5) 0.0101(4) -0.0073(4) -0.0131(4)
C24 0.0177(5) 0.0265(5) 0.0297(5) 0.0035(4) -0.0036(4) -0.0121(4)
N1 0.0140(4) 0.0132(3) 0.0227(4) -0.0021(3) -0.0042(3) -0.0066(3)
N2 0.0145(3) 0.0173(3) 0.0162(3) -0.0003(3) -0.0032(3) -0.0082(3)
O1 0.0162(3) 0.0161(3) 0.0433(5) -0.0095(3) -0.0035(3) -0.0058(3)
O2 0.0181(3) 0.0196(3) 0.0394(4) -0.0064(3) -0.0098(3) -0.0067(3)
O3 0.0137(3) 0.0210(3) 0.0215(3) -0.0024(2) -0.0028(2) -0.0084(3)
O4 0.0203(3) 0.0145(3) 0.0234(3) -0.0042(2) -0.0049(3) -0.0037(3)
O5 0.0541(6) 0.0168(4) 0.0242(4) -0.0005(3) 0.0016(4) -0.0111(4)
O6 0.0228(4) 0.0348(4) 0.0192(3) 0.0029(3) -0.0057(3) -0.0161(3)
O7 0.0162(3) 0.0231(3) 0.0188(3) 0.0024(2) -0.0030(2) -0.0116(3)
Si31 0.02930(16) 0.02098(13) 0.01795(12) -0.00344(10) -0.00248(11) 0.00062(11)
C31 0.0513(9) 0.0517(9) 0.0276(6) -0.0114(6) -0.0171(6) 0.0231(7)
C32 0.0369(7) 0.0394(6) 0.0268(5) -0.0053(5) -0.0069(5) -0.0166(5)
C33 0.0772(12) 0.0391(7) 0.0233(5) -0.0040(5) 0.0037(6) -0.0341(8)
C34 0.0160(4) 0.0173(4) 0.0202(4) -0.0033(3) 0.0001(3) -0.0032(3)
C35 0.0126(4) 0.0130(4) 0.0187(4) -0.0030(3) -0.0031(3) -0.0028(3)
C36 0.0172(4) 0.0155(4) 0.0226(4) -0.0032(3) -0.0052(3) -0.0051(3)
C37 0.0179(4) 0.0167(4) 0.0222(4) 0.0000(3) -0.0079(3) -0.0047(3)
C38 0.0257(5) 0.0172(4) 0.0459(6) -0.0055(4) -0.0138(5) -0.0080(4)
C39 0.0141(4) 0.0150(4) 0.0127(3) -0.0015(3) -0.0024(3) -0.0046(3)
C40 0.0138(4) 0.0126(3) 0.0165(4) -0.0013(3) -0.0035(3) -0.0045(3)
C41 0.0176(4) 0.0134(4) 0.0174(4) -0.0027(3) -0.0045(3) -0.0031(3)
C42 0.0170(4) 0.0146(4) 0.0186(4) -0.0032(3) -0.0038(3) -0.0063(3)
C43 0.0189(4) 0.0133(4) 0.0197(4) -0.0032(3) -0.0028(3) -0.0048(3)
C44 0.0147(4) 0.0175(4) 0.0191(4) -0.0041(3) -0.0011(3) -0.0069(3)
C45 0.0216(5) 0.0208(4) 0.0217(4) -0.0050(3) -0.0033(3) -0.0024(4)
C46 0.0267(5) 0.0256(5) 0.0237(5) -0.0093(4) -0.0023(4) -0.0029(4)
C47 0.0250(5) 0.0327(5) 0.0196(4) -0.0065(4) -0.0018(4) -0.0094(4)
C48 0.0242(5) 0.0279(5) 0.0216(4) 0.0003(4) -0.0056(4) -0.0088(4)
C49 0.0205(5) 0.0190(4) 0.0228(4) -0.0025(3) -0.0030(3) -0.0066(3)
C50 0.0158(4) 0.0126(3) 0.0187(4) -0.0020(3) -0.0057(3) -0.0033(3)
C51 0.0225(5) 0.0213(4) 0.0240(4) 0.0028(3) -0.0129(4) -0.0069(4)
C52 0.0268(6) 0.0325(6) 0.0397(6) 0.0084(5) -0.0197(5) -0.0136(5)
C53 0.0344(6) 0.0288(5) 0.0285(5) -0.0050(4) -0.0155(5) -0.0054(5)
C54 0.0269(5) 0.0193(4) 0.0271(5) 0.0039(4) -0.0108(4) -0.0040(4)
N31 0.0121(3) 0.0137(3) 0.0194(3) -0.0025(3) -0.0035(3) -0.0034(3)
N32 0.0135(3) 0.0155(3) 0.0161(3) -0.0001(3) -0.0035(3) -0.0055(3)
O31 0.0183(3) 0.0141(3) 0.0353(4) -0.0052(3) -0.0085(3) -0.0041(3)
O32 0.0164(4) 0.0200(3) 0.0553(6) -0.0094(3) -0.0083(3) -0.0053(3)
O33 0.0144(3) 0.0189(3) 0.0212(3) -0.0019(2) -0.0038(2) -0.0065(2)
O34 0.0191(3) 0.0140(3) 0.0190(3) -0.0032(2) -0.0009(2) -0.0063(2)
O35 0.0387(5) 0.0158(3) 0.0196(3) -0.0009(3) -0.0046(3) -0.0053(3)
O36 0.0225(4) 0.0230(3) 0.0192(3) 0.0028(3) -0.0050(3) -0.0093(3)
O37 0.0179(3) 0.0208(3) 0.0229(3) 0.0040(3) -0.0100(3) -0.0081(3)

loop_
_atom_type_symbol
_atom_type_description
_atom_type_scat_dispersion_real
_atom_type_scat_dispersion_imag
_atom_type_scat_source
C C 0.0033 0.0016 'International Tables Vol C Tables 4.2.6.8 and 6.1.1.4'
H H 0.0000 0.0000 'International Tables Vol C Tables 4.2.6.8 and 6.1.1.4'
N N 0.0061 0.0033 'International Tables Vol C Tables 4.2.6.8 and 6.1.1.4'
O O 0.0106 0.0060 'International Tables Vol C Tables 4.2.6.8 and 6.1.1.4'
Si Si 0.0817 0.0704 'International Tables Vol C Tables 4.2.6.8 and 6.1.1.4'

loop_
_geom_angle_atom_site_label_1
_geom_angle_atom_site_label_2
_geom_angle_atom_site_label_3
_geom_angle
C1 Si1 C2 110.44(7)
C1 Si1 C3 109.31(7)
C2 Si1 C3 108.49(6)
C1 Si1 C4 108.59(5)
C2 Si1 C4 106.68(5)
C3 Si1 C4 113.30(5)
Si1 C1 H1A 109.5
Si1 C1 H1B 109.5
H1A C1 H1B 109.5
Si1 C1 H1C 109.5
H1A C1 H1C 109.5
H1B C1 H1C 109.5
Si1 C2 H2A 109.5
Si1 C2 H2B 109.5
H2A C2 H2B 109.5
Si1 C2 H2C 109.5
H2A C2 H2C 109.5
H2B C2 H2C 109.5
Si1 C3 H3A 109.5
Si1 C3 H3B 109.5
H3A C3 H3B 109.5
Si1 C3 H3C 109.5
H3A C3 H3C 109.5
H3B C3 H3C 109.5
C5 C4 Si1 119.95(6)
C5 C4 H4A 107.3
Si1 C4 H4A 107.3
C5 C4 H4B 107.3
Si1 C4 H4B 107.3
H4A C4 H4B 106.9
N1 C5 C6 104.64(7)
N1 C5 C4 112.36(8)
C6 C5 C4 111.55(8)
N1 C5 C7 109.93(8)
C6 C5 C7 106.46(8)
C4 C5 C7 111.53(8)
O2 C6 O1 124.20(9)
O2 C6 C5 124.41(9)
O1 C6 C5 111.35(8)
C5 C7 H7A 109.5
C5 C7 H7B 109.5
H7A C7 H7B 109.5
C5 C7 H7C 109.5
H7A C7 H7C 109.5
H7B C7 H7C 109.5
O1 C8 H8A 109.5
O1 C8 H8B 109.5
H8A C8 H8B 109.5
O1 C8 H8C 109.5
H8A C8 H8C 109.5
H8B C8 H8C 109.5
O3 C9 N1 124.79(8)
O3 C9 C10 119.58(8)
N1 C9 C10 115.63(8)
N2 C10 C11 109.86(8)
N2 C10 C9 113.69(7)
C11 C10 C9 108.64(7)
N2 C10 H10 108.2
C11 C10 H10 108.2
C9 C10 H10 108.2
C12 C11 C10 112.09(8)
C12 C11 H11A 109.2
C10 C11 H11A 109.2
C12 C11 H11B 109.2
C10 C11 H11B 109.2
H11A C11 H11B 107.9
O5 C12 O4 123.89(9)
O5 C12 C11 124.97(9)
O4 C12 C11 111.12(8)
O4 C13 C14 109.49(8)
O4 C13 H13A 109.8
C14 C13 H13A 109.8
O4 C13 H13B 109.8
C14 C13 H13B 109.8
H13A C13 H13B 108.2
C19 C14 C15 119.07(10)
C19 C14 C13 123.14(9)
C15 C14 C13 117.78(9)
C16 C15 C14 120.32(11)
C16 C15 H15 119.8
C14 C15 H15 119.8
C17 C16 C15 120.31(11)
C17 C16 H16 119.8
C15 C16 H16 119.8
C18 C17 C16 119.59(11)
C18 C17 H17 120.2
C16 C17 H17 120.2
C17 C18 C19 120.60(12)
C17 C18 H18 119.7
C19 C18 H18 119.7
C14 C19 C18 120.10(11)
C14 C19 H19 119.9
C18 C19 H19 120.0
O6 C20 O7 126.42(9)
O6 C20 N2 124.71(9)
O7 C20 N2 108.85(8)
O7 C21 C22 110.03(8)
O7 C21 C24 102.80(8)
C22 C21 C24 110.39(10)
O7 C21 C23 109.57(8)
C22 C21 C23 112.98(10)
C24 C21 C23 110.60(9)
C21 C22 H22A 109.5
C21 C22 H22B 109.5
H22A C22 H22B 109.5
C21 C22 H22C 109.5
H22A C22 H22C 109.5
H22B C22 H22C 109.5
C21 C23 H23A 109.5
C21 C23 H23B 109.5
H23A C23 H23B 109.5
C21 C23 H23C 109.5
H23A C23 H23C 109.5
H23B C23 H23C 109.5
C21 C24 H24A 109.5
C21 C24 H24B 109.5
H24A C24 H24B 109.5
C21 C24 H24C 109.5
H24A C24 H24C 109.5
H24B C24 H24C 109.5
C9 N1 C5 125.38(8)
C9 N1 H1N 116.1(11)
C5 N1 H1N 118.3(11)
C20 N2 C10 120.29(8)
C20 N2 H2N 120.9(11)
C10 N2 H2N 116.9(11)
C6 O1 C8 115.67(8)
C12 O4 C13 115.59(8)
C20 O7 C21 120.03(8)
C33 Si31 C32 111.23(6)
C33 Si31 C31 110.05(9)
C32 Si31 C31 106.55(9)
C33 Si31 C34 105.68(7)
C32 Si31 C34 110.03(5)
C31 Si31 C34 113.38(5)
Si31 C31 H31A 109.5
Si31 C31 H31B 109.5
H31A C31 H31B 109.5
Si31 C31 H31C 109.5
H31A C31 H31C 109.5
H31B C31 H31C 109.5
Si31 C32 H32A 109.5
Si31 C32 H32B 109.5
H32A C32 H32B 109.5
Si31 C32 H32C 109.5
H32A C32 H32C 109.5
H32B C32 H32C 109.5
Si31 C33 H33A 109.5
Si31 C33 H33B 109.5
H33A C33 H33B 109.5
Si31 C33 H33C 109.5
H33A C33 H33C 109.5
H33B C33 H33C 109.5
C35 C34 Si31 119.75(7)
C35 C34 H34A 107.4
Si31 C34 H34A 107.4
C35 C34 H34B 107.4
Si31 C34 H34B 107.4
H34A C34 H34B 106.9
N31 C35 C36 105.12(8)
N31 C35 C37 110.41(7)
C36 C35 C37 107.79(8)
N31 C35 C34 110.98(8)
C36 C35 C34 110.22(8)
C37 C35 C34 112.05(8)
O32 C36 O31 124.14(9)
O32 C36 C35 124.98(9)
O31 C36 C35 110.88(8)
C35 C37 H37A 109.5
C35 C37 H37B 109.5
H37A C37 H37B 109.5
C35 C37 H37C 109.5
H37A C37 H37C 109.5
H37B C37 H37C 109.5
O31 C38 H38A 109.5
O31 C38 H38B 109.5
H38A C38 H38B 109.5
O31 C38 H38C 109.5
H38A C38 H38C 109.5
H38B C38 H38C 109.5
O33 C39 N31 124.77(9)
O33 C39 C40 119.30(8)
N31 C39 C40 115.92(8)
N32 C40 C41 110.58(7)
N32 C40 C39 114.12(7)
C41 C40 C39 108.23(7)
N32 C40 H40 107.9
C41 C40 H40 107.9
C39 C40 H40 107.9
C42 C41 C40 111.62(8)
C42 C41 H41A 109.3
C40 C41 H41A 109.3
C42 C41 H41B 109.3
C40 C41 H41B 109.3
H41A C41 H41B 108.0
O35 C42 O34 124.05(9)
O35 C42 C41 124.96(9)
O34 C42 C41 110.96(8)
O34 C43 C44 109.18(8)
O34 C43 H43A 109.8
C44 C43 H43A 109.8
O34 C43 H43B 109.8
C44 C43 H43B 109.8
H43A C43 H43B 108.3
C49 C44 C45 119.46(9)
C49 C44 C43 122.71(9)
C45 C44 C43 117.69(9)
C46 C45 C44 120.32(10)
C46 C45 H45 119.8
C44 C45 H45 119.8
C47 C46 C45 120.02(10)
C47 C46 H46 120.0
C45 C46 H46 120.0
C48 C47 C46 119.87(10)
C48 C47 H47 120.1
C46 C47 H47 120.1
C47 C48 C49 120.31(10)
C47 C48 H48 119.8
C49 C48 H48 119.8
C44 C49 C48 120.01(10)
C44 C49 H49 120.0
C48 C49 H49 120.0
O36 C50 O37 126.33(9)
O36 C50 N32 124.86(9)
O37 C50 N32 108.79(8)
O37 C51 C53 110.39(9)
O37 C51 C52 102.40(9)
C53 C51 C52 110.52(10)
O37 C51 C54 109.84(8)
C53 C51 C54 112.48(10)
C52 C51 C54 110.76(10)
C51 C52 H52A 109.5
C51 C52 H52B 109.5
H52A C52 H52B 109.5
C51 C52 H52C 109.5
H52A C52 H52C 109.5
H52B C52 H52C 109.5
C51 C53 H53A 109.5
C51 C53 H53B 109.5
H53A C53 H53B 109.5
C51 C53 H53C 109.5
H53A C53 H53C 109.5
H53B C53 H53C 109.5
C51 C54 H54A 109.5
C51 C54 H54B 109.5
H54A C54 H54B 109.5
C51 C54 H54C 109.5
H54A C54 H54C 109.5
H54B C54 H54C 109.5
C39 N31 C35 124.94(8)
C39 N31 H3N 116.7(11)
C35 N31 H3N 118.3(11)
C50 N32 C40 120.12(8)
C50 N32 H4N 119.8(11)
C40 N32 H4N 116.3(11)
C36 O31 C38 115.43(8)
C42 O34 C43 115.09(7)
C50 O37 C51 120.10(8)

loop_
_geom_bond_atom_site_label_1
_geom_bond_atom_site_label_2
_geom_bond_distance
Si1 C1 1.8698(13)
Si1 C2 1.8706(12)
Si1 C3 1.8722(13)
Si1 C4 1.8941(10)
C1 H1A 0.9800
C1 H1B 0.9800
C1 H1C 0.9800
C2 H2A 0.9800
C2 H2B 0.9800
C2 H2C 0.9800
C3 H3A 0.9800
C3 H3B 0.9800
C3 H3C 0.9800
C4 C5 1.5381(14)
C4 H4A 0.9900
C4 H4B 0.9900
C5 N1 1.4675(12)
C5 C6 1.5352(14)
C5 C7 1.5408(14)
C6 O2 1.2079(12)
C6 O1 1.3330(12)
C7 H7A 0.9800
C7 H7B 0.9800
C7 H7C 0.9800
C8 O1 1.4502(14)
C8 H8A 0.9800
C8 H8B 0.9800
C8 H8C 0.9800
C9 O3 1.2351(12)
C9 N1 1.3389(12)
C9 C10 1.5375(12)
C10 N2 1.4511(12)
C10 C11 1.5304(13)
C10 H10 1.0000
C11 C12 1.5057(13)
C11 H11A 0.9900
C11 H11B 0.9900
C12 O5 1.2006(13)
C12 O4 1.3362(12)
C13 O4 1.4437(11)
C13 C14 1.5017(14)
C13 H13A 0.9900
C13 H13B 0.9900
C14 C19 1.3904(16)
C14 C15 1.3987(14)
C15 C16 1.3896(16)
C15 H15 0.9500
C16 C17 1.3846(19)
C16 H16 0.9500
C17 C18 1.3830(19)
C17 H17 0.9500
C18 C19 1.3932(17)
C18 H18 0.9500
C19 H19 0.9500
C20 O6 1.2102(12)
C20 O7 1.3559(12)
C20 N2 1.3653(12)
C21 O7 1.4721(12)
C21 C22 1.5217(16)
C21 C24 1.5235(15)
C21 C23 1.5248(15)
C22 H22A 0.9800
C22 H22B 0.9800
C22 H22C 0.9800
C23 H23A 0.9800
C23 H23B 0.9800
C23 H23C 0.9800
C24 H24A 0.9800
C24 H24B 0.9800
C24 H24C 0.9800
N1 H1N 0.852(13)
N2 H2N 0.864(13)
Si31 C33 1.8583(16)
Si31 C32 1.8660(14)
Si31 C31 1.8699(15)
Si31 C34 1.9023(11)
C31 H31A 0.9800
C31 H31B 0.9800
C31 H31C 0.9800
C32 H32A 0.9800
C32 H32B 0.9800
C32 H32C 0.9800
C33 H33A 0.9800
C33 H33B 0.9800
C33 H33C 0.9800
C34 C35 1.5432(13)
C34 H34A 0.9900
C34 H34B 0.9900
C35 N31 1.4670(12)
C35 C36 1.5317(13)
C35 C37 1.5349(14)
C36 O32 1.2031(13)
C36 O31 1.3356(12)
C37 H37A 0.9800
C37 H37B 0.9800
C37 H37C 0.9800
C38 O31 1.4518(13)
C38 H38A 0.9800
C38 H38B 0.9800
C38 H38C 0.9800
C39 O33 1.2310(12)
C39 N31 1.3428(12)
C39 C40 1.5352(13)
C40 N32 1.4504(12)
C40 C41 1.5284(13)
C40 H40 1.0000
C41 C42 1.5048(13)
C41 H41A 0.9900
C41 H41B 0.9900
C42 O35 1.2040(12)
C42 O34 1.3364(11)
C43 O34 1.4449(11)
C43 C44 1.5025(13)
C43 H43A 0.9900
C43 H43B 0.9900
C44 C49 1.3917(14)
C44 C45 1.3963(14)
C45 C46 1.3911(15)
C45 H45 0.9500
C46 C47 1.3897(17)
C46 H46 0.9500
C47 C48 1.3867(17)
C47 H47 0.9500
C48 C49 1.3954(15)
C48 H48 0.9500
C49 H49 0.9500
C50 O36 1.2101(12)
C50 O37 1.3526(12)
C50 N32 1.3716(12)
C51 O37 1.4741(12)
C51 C53 1.5233(17)
C51 C52 1.5256(17)
C51 C54 1.5274(15)
C52 H52A 0.9800
C52 H52B 0.9800
C52 H52C 0.9800
C53 H53A 0.9800
C53 H53B 0.9800
C53 H53C 0.9800
C54 H54A 0.9800
C54 H54B 0.9800
C54 H54C 0.9800
N31 H3N 0.869(13)
N32 H4N 0.845(13)

loop_
_geom_torsion_atom_site_label_1
_geom_torsion_atom_site_label_2
_geom_torsion_atom_site_label_3
_geom_torsion_atom_site_label_4
_geom_torsion
C1 Si1 C4 C5 96.61(9)
C2 Si1 C4 C5 -144.34(8)
C3 Si1 C4 C5 -25.03(10)
Si1 C4 C5 N1 -52.22(10)
Si1 C4 C5 C6 64.93(10)
Si1 C4 C5 C7 -176.17(7)
N1 C5 C6 O2 -14.50(13)
C4 C5 C6 O2 -136.23(10)
C7 C5 C6 O2 101.89(11)
N1 C5 C6 O1 167.81(8)
C4 C5 C6 O1 46.09(11)
C7 C5 C6 O1 -75.79(10)
O3 C9 C10 N2 178.36(8)
N1 C9 C10 N2 -1.32(11)
O3 C9 C10 C11 -59.00(11)
N1 C9 C10 C11 121.33(9)
N2 C10 C11 C12 -69.93(10)
C9 C10 C11 C12 165.13(8)
C10 C11 C12 O5 -23.91(15)
C10 C11 C12 O4 157.65(8)
O4 C13 C14 C19 -5.63(14)
O4 C13 C14 C15 173.70(9)
C19 C14 C15 C16 1.16(17)
C13 C14 C15 C16 -178.20(10)
C14 C15 C16 C17 -1.01(19)
C15 C16 C17 C18 0.2(2)
C16 C17 C18 C19 0.5(2)
C15 C14 C19 C18 -0.50(19)
C13 C14 C19 C18 178.83(12)
C17 C18 C19 C14 -0.3(2)
O3 C9 N1 C5 3.45(15)
C10 C9 N1 C5 -176.90(8)
C6 C5 N1 C9 173.58(9)
C4 C5 N1 C9 -65.23(12)
C7 C5 N1 C9 59.61(12)
O6 C20 N2 C10 9.04(15)
O7 C20 N2 C10 -172.51(8)
C11 C10 N2 C20 141.08(8)
C9 C10 N2 C20 -96.94(10)
O2 C6 O1 C8 1.68(16)
C5 C6 O1 C8 179.37(10)
O5 C12 O4 C13 -6.47(15)
C11 C12 O4 C13 171.99(8)
C14 C13 O4 C12 -161.00(9)
O6 C20 O7 C21 -2.96(15)
N2 C20 O7 C21 178.63(8)
C22 C21 O7 C20 63.53(12)
C24 C21 O7 C20 -178.89(9)
C23 C21 O7 C20 -61.26(12)
C33 Si31 C34 C35 151.96(8)
C32 Si31 C34 C35 -87.86(9)
C31 Si31 C34 C35 31.34(12)
Si31 C34 C35 N31 -62.87(10)
Si31 C34 C35 C36 53.16(10)
Si31 C34 C35 C37 173.18(6)
N31 C35 C36 O32 -1.92(14)
C37 C35 C36 O32 115.86(12)
C34 C35 C36 O32 -121.58(11)
N31 C35 C36 O31 178.60(8)
C37 C35 C36 O31 -63.61(10)
C34 C35 C36 O31 58.95(11)
O33 C39 C40 N32 173.69(8)
N31 C39 C40 N32 -7.28(11)
O33 C39 C40 C41 -62.74(11)
N31 C39 C40 C41 116.28(9)
N32 C40 C41 C42 -68.94(10)
C39 C40 C41 C42 165.39(8)
C40 C41 C42 O35 -27.97(14)
C40 C41 C42 O34 153.57(8)
O34 C43 C44 C49 14.10(13)
O34 C43 C44 C45 -170.21(9)
C49 C44 C45 C46 1.04(16)
C43 C44 C45 C46 -174.79(10)
C44 C45 C46 C47 -0.48(18)
C45 C46 C47 C48 -0.37(19)
C46 C47 C48 C49 0.66(18)
C45 C44 C49 C48 -0.75(15)
C43 C44 C49 C48 174.86(10)
C47 C48 C49 C44 -0.09(17)
O33 C39 N31 C35 -3.90(15)
C40 C39 N31 C35 177.13(8)
C36 C35 N31 C39 176.96(8)
C37 C35 N31 C39 60.97(11)
C34 C35 N31 C39 -63.90(11)
O36 C50 N32 C40 7.20(14)
O37 C50 N32 C40 -174.47(8)
C41 C40 N32 C50 128.53(9)
C39 C40 N32 C50 -109.18(9)
O32 C36 O31 C38 2.25(16)
C35 C36 O31 C38 -178.27(9)
O35 C42 O34 C43 -6.30(14)
C41 C42 O34 C43 172.18(8)
C44 C43 O34 C42 -161.86(8)
O36 C50 O37 C51 0.10(15)
N32 C50 O37 C51 -178.19(8)
C53 C51 O37 C50 61.04(12)
C52 C51 O37 C50 178.72(9)
C54 C51 O37 C50 -63.56(12)
